data_7051048
loop_
_publ_author_name
'Takehiko Yamato'
'Naozumi Sakaue'
'Kan Tanaka'
'Hirohisa Tsuzuki'

_publ_section_title
;
Medium-sized cyclophanes, 55: Synthesis and conformational studies
of [2.1.1]orthocyclophanes
;
_journal_name_full 'New Journal of Chemistry'
_journal_year 2001
_chemical_formula_sum 'C22 H20'
_chemical_formula_weight 284.40
_space_group_crystal_system triclinic
_space_group_IT_number 2
_space_group_name_Hall '-P 1'
_space_group_name_H-M_alt 'P -1'
_cell_angle_alpha 93.601(5)
_cell_angle_beta 111.643(5)
_cell_angle_gamma 85.992(4)
_cell_formula_units_Z 2
_cell_length_a 10.2590(5)
_cell_length_b 14.7368(7)
_cell_length_c 5.1617(4)
_cell_measurement_temperature 298
_cell_volume 772.88(8)
_diffrn_ambient_temperature 298
_exptl_crystal_density_diffrn 1.222
_refine_ls_wR_factor_obs 0.081
_cod_depositor_comments
;
 Updating space group information and adding the symmetry operation list.

 Antanas Vaitkus,
 2018-06-14
;
_cod_database_code 7051048

loop_
_space_group_symop_id
_space_group_symop_operation_xyz
1 x,y,z
2 -x,-y,-z

loop_
_atom_site_aniso_label
_atom_site_aniso_U_11
_atom_site_aniso_U_22
_atom_site_aniso_U_33
_atom_site_aniso_U_12
_atom_site_aniso_U_13
_atom_site_aniso_U_23
C1 0.0414(6) 0.0630(8) 0.0723(9) -0.0027(6) 0.0015(7) 0.0102(7)
C2 0.0567(8) 0.0631(8) 0.0640(9) -0.0130(7) -0.0114(7) 0.0049(7)
C3 0.0595(7) 0.0477(7) 0.0502(7) -0.0115(6) 0.0018(6) -0.0024(6)
C4 0.0599(8) 0.0584(8) 0.080(1) -0.0156(7) 0.0078(8) 0.0051(8)
C5 0.082(1) 0.0602(8) 0.078(1) -0.0233(7) 0.0152(8) 0.0124(7)
C6 0.079(1) 0.0506(7) 0.0681(9) -0.0107(7) 0.0020(8) 0.0129(7)
C7 0.0630(8) 0.0477(7) 0.0616(8) -0.0082(6) 0.0015(7) 0.0058(6)
C8 0.0592(7) 0.0431(6) 0.0416(6) -0.0100(5) 0.0038(6) -0.0024(5)
C9 0.0619(7) 0.0500(7) 0.0413(6) -0.0074(6) 0.0099(6) 0.0010(5)
C10 0.0490(6) 0.0425(6) 0.0462(6) -0.0059(5) 0.0095(5) 0.0100(5)
C11 0.0588(7) 0.0515(7) 0.0726(9) -0.0004(6) 0.0198(7) 0.0124(7)
C12 0.0438(7) 0.0691(8) 0.097(1) -0.0061(7) 0.0036(7) 0.0317(8)
C13 0.0560(8) 0.0713(9) 0.0745(9) -0.0179(7) -0.0135(7) 0.0239(7)
C14 0.0616(8) 0.0552(7) 0.0501(7) -0.0132(6) -0.0079(6) 0.0114(6)
C15 0.0489(6) 0.0413(5) 0.0397(5) -0.0063(5) 0.0012(5) 0.0103(5)
C16 0.0519(6) 0.0457(6) 0.0375(5) -0.0031(5) 0.0057(5) 0.0035(5)
C17 0.0485(6) 0.0424(6) 0.0399(6) 0.0021(5) 0.0063(5) 0.0013(5)
C18 0.0562(7) 0.0473(7) 0.0513(7) -0.0036(6) 0.0020(6) 0.0029(6)
C19 0.0700(9) 0.0465(7) 0.0606(8) -0.0005(7) 0.0088(7) 0.0106(6)
C20 0.0718(9) 0.0552(7) 0.0571(8) 0.0123(7) 0.0043(7) 0.0159(6)
C21 0.0519(7) 0.0637(8) 0.0600(8) 0.0094(7) -0.0031(7) 0.0078(7)
C22 0.0446(6) 0.0492(7) 0.0514(7) 0.0040(6) 0.0058(6) 0.0030(6)

loop_
_atom_site_label
_atom_site_fract_x
_atom_site_fract_y
_atom_site_fract_z
_atom_site_U_iso_or_equiv
C1 -0.4412(1) 0.2954(1) 0.5518(4) 4.65(3)
C2 -0.4100(2) 0.2040(1) 0.3996(3) 4.90(3)
C3 -0.3304(2) 0.1326(1) 0.5574(3) 4.15(3)
C4 -0.3997(2) 0.0747(1) 0.6903(4) 5.18(4)
C5 -0.3366(2) 0.0076(1) 0.8432(4) 5.66(4)
C6 -0.2025(2) -0.0041(1) 0.8629(4) 5.19(4)
C7 -0.1316(2) 0.0529(1) 0.7330(3) 4.53(3)
C8 -0.1935(1) 0.12200(9) 0.5839(3) 3.79(3)
C9 -0.1074(1) 0.18309(9) 0.4595(3) 4.00(3)
C10 -0.0024(1) 0.22302(9) 0.6526(3) 3.56(2)
C11 0.1293(2) 0.1962(1) 0.6409(3) 4.72(3)
C12 0.2264(2) 0.2299(1) 0.8225(4) 5.45(4)
C13 0.1926(2) 0.2910(1) 1.0197(4) 5.31(3)
C14 0.0623(2) 0.3191(1) 1.0339(3) 4.41(3)
C15 -0.0365(1) 0.28690(8) 0.8528(2) 3.40(2)
C16 -0.1767(1) 0.32116(9) 0.8748(3) 3.55(2)
C17 -0.2328(1) 0.38358(9) 0.6616(3) 3.46(2)
C18 -0.1628(2) 0.45762(9) 0.6154(3) 4.09(3)
C19 -0.2073(2) 0.5180(1) 0.4268(3) 4.64(3)
C20 -0.3252(2) 0.5054(1) 0.2796(3) 4.88(3)
C21 -0.3965(2) 0.4335(1) 0.3233(3) 4.71(3)
C22 -0.3543(1) 0.37153(9) 0.5146(3) 3.84(3)
H1 -0.432 0.284 0.735 5.0
H2 -0.530 0.315 0.501 5.0
H3 -0.361 0.217 0.261 5.0
H4 -0.490 0.180 0.330 5.0
H5 -0.493 0.081 0.675 5.0
H6 -0.385 -0.030 0.935 5.0
H7 -0.158 -0.051 0.964 5.0
H8 -0.039 0.044 0.747 5.0
H9 -0.161 0.232 0.384 5.0
H10 -0.066 0.148 0.327 5.0
H11 0.154 0.154 0.505 5.0
H12 0.316 0.210 0.810 5.0
H13 0.259 0.314 1.144 5.0
H14 0.039 0.361 1.171 5.0
H15 -0.181 0.353 1.039 5.0
H16 -0.229 0.270 0.865 5.0
H17 -0.081 0.466 0.716 5.0
H18 -0.158 0.568 0.401 5.0
H19 -0.357 0.546 0.148 5.0
H20 -0.477 0.425 0.220 5.0

loop_
_geom_bond_atom_site_label_1
_geom_bond_atom_site_label_2
_geom_bond_distance
_geom_bond_publ_flag
C1 C2 1.547(2) ?
C1 C22 1.515(2) ?
C1 H1 0.962(2) ?
C1 H2 0.949(1) ?
C2 C3 1.511(2) ?
C2 H3 0.950(2) ?
C2 H4 0.950(2) ?
C3 C4 1.402(2) ?
C3 C8 1.395(2) ?
C4 C5 1.386(2) ?
C4 H5 0.950(2) ?
C5 C6 1.367(3) ?
C5 H6 0.950(2) ?
C6 C7 1.394(3) ?
C6 H7 0.950(2) ?
C7 C8 1.392(2) ?
C7 H8 0.950(2) ?
C8 C9 1.519(2) ?
C9 C10 1.513(2) ?
C9 H9 0.950(1) ?
C9 H10 0.950(1) ?
C10 C11 1.388(2) ?
C21 H20 0.950(2) ?
C10 C15 1.409(2) ?
C11 C12 1.389(2) ?
C11 H11 0.950(2) ?
C12 C13 1.372(3) ?
C12 H12 0.950(2) ?
C13 C14 1.380(2) ?
C13 H13 0.950(2) ?
C14 C15 1.392(2) ?
C14 H14 0.950(1) ?
C15 C16 1.504(2) ?
C16 C17 1.519(2) ?
C16 H15 0.950(1) ?
C16 H16 0.950(1) ?
C17 C18 1.393(2) ?
C17 C22 1.405(2) ?
C18 C19 1.381(2) ?
C18 H17 0.950(1) ?
C19 C20 1.376(2) ?
C19 H18 0.950(2) ?
C20 C21 1.371(2) ?
C20 H19 0.950(2) ?
C21 C22 1.401(2) ?
